data_4131199
loop_
_publ_author_name
'Clarke, Harriet J.'
'Howe, Ethan N. W.'
'Wu, Xin'
'Sommer, Fabian'
'Yano, Masafumi'
'Light, Mark E.'
'Kubik, Stefan'
'Gale, Philip A.'

_publ_section_title
;
 Transmembrane Fluoride Transport: Direct Measurement and Selectivity
 Studies.
;
_journal_issue 50
_journal_name_full 'Journal of the American Chemical Society'
_journal_page_first 16515
_journal_page_last 16522
_journal_paper_doi 10.1021/jacs.6b10694
_journal_volume 138
_journal_year 2016
_chemical_absolute_configuration unk
_chemical_formula_moiety 'C37 H46 N10'
_chemical_formula_sum 'C37 H46 N10'
_chemical_formula_weight 630.84
_space_group_crystal_system orthorhombic
_space_group_IT_number 29
_space_group_name_Hall 'P 2c -2ac'
_space_group_name_H-M_alt 'P c a 21'
_atom_sites_solution_hydrogens geom
_audit_creation_date 2016-08-01
_audit_creation_method
;
Olex2 1.2-alpha
(compiled 2016.07.26 svn.r3321 for OlexSys, GUI svn.r5206)
;
_cell_angle_alpha 90
_cell_angle_beta 90
_cell_angle_gamma 90
_cell_formula_units_Z 8
_cell_length_a 17.7644(4)
_cell_length_b 11.6635(2)
_cell_length_c 32.0041(7)
_cell_measurement_reflns_used 45983
_cell_measurement_temperature 120(2)
_cell_measurement_theta_max 27.48
_cell_measurement_theta_min 2.91
_cell_volume 6631.1(2)
_computing_cell_refinement 'DENZO (Otwinowski & Minor, 1997) & COLLECT (Hooft, R.W.W., 1998)'
_computing_data_collection 'COLLECT (Hooft, R.W.W., 1998)'
_computing_data_reduction 'DENZO (Otwinowski & Minor, 1997) & COLLECT (Hooft, R.W.W., 1998)'
_computing_molecular_graphics 'Olex2 (Dolomanov et al., 2009)'
_computing_publication_material 'Olex2 (Dolomanov et al., 2009)'
_computing_structure_refinement 'ShelXL (Sheldrick, 2015)'
_computing_structure_solution 'SHELXS-97 (Sheldrick, 1997)'
_diffrn_ambient_temperature 120(2)
_diffrn_detector 'CCD area detector'
_diffrn_detector_area_resol_mean 9.091
_diffrn_detector_type 'Bruker-Nonius CCD camera'
_diffrn_measured_fraction_theta_full 0.994
_diffrn_measured_fraction_theta_max 0.994
_diffrn_measurement_device 'four-circle \k diffractometer'
_diffrn_measurement_device_type 'Bruker Nonius FR591 - HF'
_diffrn_measurement_method '\f & \w scans to fill the asymmetric unit'
_diffrn_measurement_specimen_support 'MiTeGen MicroMesh'
_diffrn_radiation_collimation 0.3
_diffrn_radiation_monochromator graphite
_diffrn_radiation_probe x-ray
_diffrn_radiation_type MoK\a
_diffrn_radiation_wavelength 0.71073
_diffrn_reflns_av_R_equivalents 0.0626
_diffrn_reflns_av_unetI/netI 0.0830
_diffrn_reflns_Laue_measured_fraction_full 0.994
_diffrn_reflns_Laue_measured_fraction_max 0.994
_diffrn_reflns_limit_h_max 23
_diffrn_reflns_limit_h_min -18
_diffrn_reflns_limit_k_max 13
_diffrn_reflns_limit_k_min -14
_diffrn_reflns_limit_l_max 41
_diffrn_reflns_limit_l_min -41
_diffrn_reflns_number 43299
_diffrn_reflns_point_group_measured_fraction_full 0.966
_diffrn_reflns_point_group_measured_fraction_max 0.966
_diffrn_reflns_theta_full 27.480
_diffrn_reflns_theta_max 27.480
_diffrn_reflns_theta_min 2.952
_diffrn_source 'Bruker Nonius FR591 Rotating Anode'
_diffrn_source_current 85.0
_diffrn_source_power 4.250
_diffrn_source_target Mo
_diffrn_source_type 'Rotating Anode'
_diffrn_source_voltage 50.0
_diffrn_standards_number 0
_exptl_absorpt_coefficient_mu 0.078
_exptl_absorpt_correction_T_max 0.9845
_exptl_absorpt_correction_T_min 0.9668
_exptl_absorpt_correction_type multi-scan
_exptl_absorpt_process_details
;
SADABS V2.10 (Sheldrick, G.M., 2003)
;
_exptl_crystal_colour 'clear yellow'
_exptl_crystal_colour_lustre clear
_exptl_crystal_colour_primary yellow
_exptl_crystal_density_diffrn 1.264
_exptl_crystal_density_meas x
_exptl_crystal_density_method 'not measured'
_exptl_crystal_description block
_exptl_crystal_F_000 2704
_exptl_crystal_size_max 0.3
_exptl_crystal_size_mid 0.24
_exptl_crystal_size_min 0.2
_refine_diff_density_max 0.208
_refine_diff_density_min -0.256
_refine_diff_density_rms 0.049
_refine_ls_abs_structure_details
;
 Flack x determined using 4286 quotients [(I+)-(I-)]/[(I+)+(I-)]
 (Parsons, Flack and Wagner, Acta Cryst. B69 (2013) 249-259).
;
_refine_ls_abs_structure_Flack 0.2(10)
_refine_ls_extinction_method none
_refine_ls_goodness_of_fit_ref 1.031
_refine_ls_hydrogen_treatment constr
_refine_ls_matrix_type full
_refine_ls_number_parameters 859
_refine_ls_number_reflns 14672
_refine_ls_number_restraints 1
_refine_ls_restrained_S_all 1.031
_refine_ls_R_factor_all 0.0731
_refine_ls_R_factor_gt 0.0514
_refine_ls_shift/su_max 0.000
_refine_ls_shift/su_mean 0.000
_refine_ls_structure_factor_coef Fsqd
_refine_ls_weighting_details 'w=1/[\s^2^(Fo^2^)+(0.0449P)^2^+0.7077P] where P=(Fo^2^+2Fc^2^)/3'
_refine_ls_weighting_scheme calc
_refine_ls_wR_factor_gt 0.1123
_refine_ls_wR_factor_ref 0.1228
_reflns_Friedel_coverage 0.907
_reflns_Friedel_fraction_full 0.936
_reflns_Friedel_fraction_max 0.936
_reflns_number_gt 11434
_reflns_number_total 14672
_reflns_threshold_expression 'I > 2\s(I)'
_cod_data_source_file ja6b10694_si_002.cif
_cod_data_source_block 2009sot0971
_cod_database_code 4131199
_shelx_space_group_comment
;
The symmetry employed for this shelxl refinement is uniquely defined
by the following loop, which should always be used as a source of
symmetry information in preference to the above space-group names.
They are only intended as comments.
;
_shelx_estimated_absorpt_t_max 0.984
_shelx_estimated_absorpt_t_min 0.977
_olex2_refinement_description
;
1. Fixed Uiso
 At 1.2 times of:
  All C(H) groups, All C(H,H) groups, All N(H) groups
 At 1.5 times of:
  All C(H,H,H) groups
2.a Secondary CH2 refined with riding coordinates:
 C112(H11A,H11B), C126(H12D,H12E), C129(H12I,H12J), C132(H13A,H13B), C133(H13C,
 H13D), C134(H13E,H13F), C137(H13G,H13H), C212(H21A,H21B), C226(H22D,H22E),
 C229(H22I,H22J), C232(H23A,H23B), C233(H23C,H23D), C234(H23E,H23F), C237(H23G,
 H23H)
2.b Aromatic/amide H refined with riding coordinates:
 N101(H101), C109(H109), N103(H103), N104(H104), C102(H102), C103(H10A),
 N102(H10H), C111(H111), C116(H116), C117(H117), C123(H123), C124(H124),
 C131(H131), C135(H135), N201(H201), N202(H202), N203(H203), N204(H204),
 C202(H20A), C203(H20B), C209(H209), C210(H210), C216(H216), C217(H217),
 C223(H223), C224(H224), C231(H231), C235(H235)
2.c Idealised Me refined as rotating group:
 C105(H10B,H10C,H10D), C107(H10E,H10F,H10G), C114(H11C,H11D,H11E), C119(H11F,
 H11G,H11H), C121(H12A,H12B,H12C), C128(H12F,H12G,H12H), C205(H20C,H20D,H20E),
 C207(H20F,H20G,H20H), C214(H21C,H21D,H21E), C219(H21F,H21G,H21H), C221(H22A,
 H22B,H22C), C228(H22F,H22G,H22H)
;
_shelx_shelxl_version_number 2014/7
_olex2_diffrn_ambient_temperature_device 'Oxford Cryosystems'
_olex2_exptl_crystal_mounting_method 'The crystal was mounted on a glass fibre with silicon oil'
_olex2_submission_special_instructions 'No special instructions were received'

loop_
_space_group_symop_operation_xyz
'x, y, z'
'-x, -y, z+1/2'
'-x+1/2, y, z+1/2'
'x+1/2, -y, z'

loop_
_atom_site_label
_atom_site_type_symbol
_atom_site_fract_x
_atom_site_fract_y
_atom_site_fract_z
_atom_site_U_iso_or_equiv
_atom_site_adp_type
_atom_site_occupancy
_atom_site_site_symmetry_order
_atom_site_calc_flag
_atom_site_refinement_flags_posn
N101 N -0.01129(17) 0.8489(2) -0.05187(9) 0.0210(6) Uani 1 1 d .
H101 H -0.0003 0.7890 -0.0674 0.025 Uiso 1 1 calc R
C109 C 0.2408(2) 0.8922(3) -0.06165(11) 0.0250(8) Uani 1 1 d .
H109 H 0.2645 0.9174 -0.0866 0.030 Uiso 1 1 calc R
N103 N 0.11550(17) 0.6189(2) 0.04696(9) 0.0223(6) Uani 1 1 d .
H103 H 0.0817 0.6716 0.0528 0.027 Uiso 1 1 calc R
N104 N -0.04854(16) 0.6192(2) 0.00944(9) 0.0207(6) Uani 1 1 d .
H104 H -0.0287 0.6702 0.0264 0.025 Uiso 1 1 calc R
N105 N 0.1697(2) 1.0978(3) 0.13339(10) 0.0332(8) Uani 1 1 d .
N106 N 0.1061(2) 1.1463(3) 0.14608(10) 0.0336(8) Uani 1 1 d .
N107 N 0.05185(19) 1.1138(2) 0.11903(9) 0.0269(7) Uani 1 1 d .
N108 N -0.06110(18) 0.8838(2) 0.13061(9) 0.0238(7) Uani 1 1 d .
N109 N -0.00960(19) 0.8278(2) 0.10738(10) 0.0258(7) Uani 1 1 d .
N110 N -0.04671(18) 0.7777(2) 0.07660(9) 0.0256(7) Uani 1 1 d .
C101 C -0.07206(19) 0.8552(3) -0.02499(11) 0.0201(7) Uani 1 1 d .
C102 C -0.0684(2) 0.9603(3) -0.00648(11) 0.0260(8) Uani 1 1 d .
H102 H -0.1025 0.9894 0.0138 0.031 Uiso 1 1 calc R
C103 C -0.0048(3) 1.0187(3) -0.02274(13) 0.0270(9) Uani 1 1 d .
H10A H 0.0111 1.0936 -0.0152 0.032 Uiso 1 1 calc R
C104 C 0.0297(2) 0.9490(3) -0.05100(10) 0.0217(7) Uani 1 1 d .
C105 C 0.1212(2) 1.0910(3) -0.07943(14) 0.0359(10) Uani 1 1 d .
H10B H 0.1275 1.1245 -0.0516 0.054 Uiso 1 1 calc GR
H10C H 0.0801 1.1301 -0.0940 0.054 Uiso 1 1 calc GR
H10D H 0.1680 1.1001 -0.0953 0.054 Uiso 1 1 calc GR
C106 C 0.1025(2) 0.9629(3) -0.07527(11) 0.0238(8) Uani 1 1 d .
C107 C 0.0950(2) 0.9107(3) -0.11922(12) 0.0336(9) Uani 1 1 d .
H10E H 0.1424 0.9210 -0.1345 0.050 Uiso 1 1 calc GR
H10F H 0.0543 0.9493 -0.1343 0.050 Uiso 1 1 calc GR
H10G H 0.0837 0.8288 -0.1169 0.050 Uiso 1 1 calc GR
C108 C 0.1656(2) 0.9039(3) -0.05192(11) 0.0217(8) Uani 1 1 d .
N102 N 0.15588(16) 0.8550(2) -0.01354(9) 0.0212(6) Uani 1 1 d .
H10H H 0.1125 0.8509 -0.0004 0.025 Uiso 1 1 calc R
C110 C 0.22273(19) 0.8131(3) 0.00189(10) 0.0206(7) Uani 1 1 d .
C111 C 0.2764(2) 0.8359(3) -0.02772(11) 0.0251(8) Uani 1 1 d .
H111 H 0.3284 0.8173 -0.0258 0.030 Uiso 1 1 calc R
C112 C 0.1850(2) 0.8330(3) 0.07673(11) 0.0246(8) Uani 1 1 d .
H11A H 0.1307 0.8323 0.0698 0.030 Uiso 1 1 calc R
H11B H 0.1909 0.7985 0.1048 0.030 Uiso 1 1 calc R
C113 C 0.2273(2) 0.7577(3) 0.04473(10) 0.0219(7) Uani 1 1 d .
C114 C 0.3095(2) 0.7461(3) 0.05761(13) 0.0304(10) Uani 1 1 d .
H11C H 0.3124 0.7113 0.0854 0.046 Uiso 1 1 calc GR
H11D H 0.3330 0.8221 0.0582 0.046 Uiso 1 1 calc GR
H11E H 0.3359 0.6973 0.0375 0.046 Uiso 1 1 calc GR
C115 C 0.1916(2) 0.6390(3) 0.04295(10) 0.0206(7) Uani 1 1 d .
C116 C 0.2249(2) 0.5356(3) 0.03389(11) 0.0228(8) Uani 1 1 d .
H116 H 0.2770 0.5227 0.0294 0.027 Uiso 1 1 calc R
C117 C 0.1672(2) 0.4519(3) 0.03247(11) 0.0240(8) Uani 1 1 d .
H117 H 0.1743 0.3727 0.0269 0.029 Uiso 1 1 calc R
C118 C 0.0997(2) 0.5038(3) 0.04042(13) 0.0212(9) Uani 1 1 d .
C119 C -0.0131(2) 0.4725(3) 0.08625(12) 0.0279(8) Uani 1 1 d .
H11F H 0.0190 0.4358 0.1073 0.042 Uiso 1 1 calc GR
H11G H -0.0636 0.4389 0.0874 0.042 Uiso 1 1 calc GR
H11H H -0.0162 0.5549 0.0919 0.042 Uiso 1 1 calc GR
C120 C 0.0209(2) 0.4533(3) 0.04226(11) 0.0214(7) Uani 1 1 d .
C121 C 0.0267(2) 0.3236(3) 0.03452(12) 0.0306(9) Uani 1 1 d .
H12A H 0.0480 0.3099 0.0067 0.046 Uiso 1 1 calc GR
H12B H -0.0235 0.2892 0.0362 0.046 Uiso 1 1 calc GR
H12C H 0.0594 0.2890 0.0557 0.046 Uiso 1 1 calc GR
C122 C -0.0313(2) 0.5046(3) 0.00977(13) 0.0210(9) Uani 1 1 d .
C123 C -0.0724(2) 0.4555(3) -0.02205(11) 0.0250(8) Uani 1 1 d .
H123 H -0.0712 0.3770 -0.0299 0.030 Uiso 1 1 calc R
C124 C -0.1166(2) 0.5422(3) -0.04097(11) 0.0238(8) Uani 1 1 d .
H124 H -0.1508 0.5318 -0.0635 0.029 Uiso 1 1 calc R
C125 C -0.1011(2) 0.6443(3) -0.02100(10) 0.0204(7) Uani 1 1 d .
C126 C -0.1937(2) 0.7896(3) 0.00814(11) 0.0257(8) Uani 1 1 d .
H12D H -0.2004 0.8738 0.0092 0.031 Uiso 1 1 calc R
H12E H -0.2418 0.7568 -0.0019 0.031 Uiso 1 1 calc R
C127 C -0.13302(19) 0.7637(3) -0.02552(11) 0.0211(7) Uani 1 1 d .
C128 C -0.1730(2) 0.7735(3) -0.06818(11) 0.0265(8) Uani 1 1 d .
H12F H -0.1362 0.7636 -0.0907 0.040 Uiso 1 1 calc GR
H12G H -0.1965 0.8493 -0.0706 0.040 Uiso 1 1 calc GR
H12H H -0.2118 0.7141 -0.0703 0.040 Uiso 1 1 calc GR
C129 C 0.2120(2) 0.9581(3) 0.07847(13) 0.0333(9) Uani 1 1 d .
H12I H 0.2598 0.9621 0.0943 0.040 Uiso 1 1 calc R
H12J H 0.2217 0.9859 0.0497 0.040 Uiso 1 1 calc R
C130 C 0.1551(2) 1.0333(3) 0.09881(11) 0.0266(8) Uani 1 1 d .
C131 C 0.0804(2) 1.0450(3) 0.08937(11) 0.0273(8) Uani 1 1 d .
H131 H 0.0542 1.0115 0.0666 0.033 Uiso 1 1 calc R
C132 C -0.0274(2) 1.1380(3) 0.12719(13) 0.0318(9) Uani 1 1 d .
H13A H -0.0576 1.1160 0.1024 0.038 Uiso 1 1 calc R
H13B H -0.0339 1.2214 0.1316 0.038 Uiso 1 1 calc R
C133 C -0.0569(2) 1.0736(3) 0.16538(12) 0.0319(9) Uani 1 1 d .
H13C H -0.0372 1.1116 0.1908 0.038 Uiso 1 1 calc R
H13D H -0.1124 1.0806 0.1660 0.038 Uiso 1 1 calc R
C134 C -0.0368(2) 0.9479(3) 0.16742(11) 0.0280(9) Uani 1 1 d .
H13E H 0.0185 0.9404 0.1704 0.034 Uiso 1 1 calc R
H13F H -0.0603 0.9138 0.1926 0.034 Uiso 1 1 calc R
C135 C -0.1307(2) 0.8684(3) 0.11518(11) 0.0244(8) Uani 1 1 d .
H135 H -0.1764 0.8981 0.1261 0.029 Uiso 1 1 calc R
C136 C -0.1221(2) 0.8009(3) 0.08042(11) 0.0226(8) Uani 1 1 d .
C137 C -0.1819(2) 0.7474(3) 0.05363(12) 0.0253(9) Uani 1 1 d .
H13G H -0.2304 0.7566 0.0685 0.030 Uiso 1 1 calc R
H13H H -0.1713 0.6641 0.0523 0.030 Uiso 1 1 calc R
N201 N 0.23859(17) 0.6486(2) 0.36357(9) 0.0208(6) Uani 1 1 d .
H201 H 0.2488 0.7091 0.3790 0.025 Uiso 1 1 calc R
N202 N 0.40797(16) 0.6435(2) 0.32889(9) 0.0215(6) Uani 1 1 d .
H202 H 0.3654 0.6482 0.3149 0.026 Uiso 1 1 calc R
N203 N 0.37300(17) 0.8790(2) 0.26919(9) 0.0214(6) Uani 1 1 d .
H203 H 0.3390 0.8258 0.2642 0.026 Uiso 1 1 calc R
N204 N 0.20543(16) 0.8778(2) 0.30190(9) 0.0211(6) Uani 1 1 d .
H204 H 0.2240 0.8279 0.2840 0.025 Uiso 1 1 calc R
N205 N 0.4266(2) 0.4058(3) 0.18209(11) 0.0401(9) Uani 1 1 d .
N206 N 0.3641(2) 0.3564(3) 0.16905(12) 0.0442(9) Uani 1 1 d .
N207 N 0.30989(19) 0.3829(2) 0.19684(10) 0.0269(7) Uani 1 1 d .
N208 N 0.19342(18) 0.6069(2) 0.18008(9) 0.0240(7) Uani 1 1 d .
N209 N 0.2457(2) 0.6613(2) 0.20351(10) 0.0268(7) Uani 1 1 d .
N210 N 0.20828(17) 0.7176(2) 0.23290(9) 0.0262(7) Uani 1 1 d .
C201 C 0.1796(2) 0.6415(3) 0.33599(11) 0.0202(7) Uani 1 1 d .
C202 C 0.1839(2) 0.5355(3) 0.31778(12) 0.0275(8) Uani 1 1 d .
H20A H 0.1505 0.5061 0.2972 0.033 Uiso 1 1 calc R
C203 C 0.2468(3) 0.4770(3) 0.33488(13) 0.0283(9) Uani 1 1 d .
H20B H 0.2631 0.4021 0.3275 0.034 Uiso 1 1 calc R
C204 C 0.2801(2) 0.5476(3) 0.36391(11) 0.0216(7) Uani 1 1 d .
C205 C 0.3704(2) 0.4064(3) 0.39380(15) 0.0370(10) Uani 1 1 d .
H20C H 0.3293 0.3662 0.4080 0.056 Uiso 1 1 calc GR
H20D H 0.4167 0.3985 0.4102 0.056 Uiso 1 1 calc GR
H20E H 0.3781 0.3732 0.3660 0.056 Uiso 1 1 calc GR
C206 C 0.3504(2) 0.5346(3) 0.38946(12) 0.0239(8) Uani 1 1 d .
C207 C 0.3404(2) 0.5867(4) 0.43318(12) 0.0343(9) Uani 1 1 d .
H20F H 0.3298 0.6689 0.4306 0.051 Uiso 1 1 calc GR
H20G H 0.3866 0.5757 0.4494 0.051 Uiso 1 1 calc GR
H20H H 0.2984 0.5488 0.4474 0.051 Uiso 1 1 calc GR
C208 C 0.4155(2) 0.5938(3) 0.36757(11) 0.0213(7) Uani 1 1 d .
C209 C 0.4894(2) 0.6050(3) 0.37848(11) 0.0237(8) Uani 1 1 d .
H209 H 0.5113 0.5794 0.4039 0.028 Uiso 1 1 calc R
C210 C 0.5283(2) 0.6615(3) 0.34539(10) 0.0231(7) Uani 1 1 d .
H210 H 0.5805 0.6794 0.3446 0.028 Uiso 1 1 calc R
C211 C 0.47614(19) 0.6853(3) 0.31481(10) 0.0196(7) Uani 1 1 d .
C212 C 0.4429(2) 0.6638(3) 0.23980(10) 0.0228(8) Uani 1 1 d .
H21A H 0.3881 0.6662 0.2454 0.027 Uiso 1 1 calc R
H21B H 0.4513 0.6966 0.2116 0.027 Uiso 1 1 calc R
C213 C 0.48346(19) 0.7398(3) 0.27224(11) 0.0195(7) Uani 1 1 d .
C214 C 0.5677(2) 0.7499(3) 0.26095(13) 0.0258(9) Uani 1 1 d .
H21C H 0.5924 0.8026 0.2804 0.039 Uiso 1 1 calc GR
H21D H 0.5727 0.7794 0.2324 0.039 Uiso 1 1 calc GR
H21E H 0.5914 0.6743 0.2628 0.039 Uiso 1 1 calc GR
C215 C 0.44946(19) 0.8591(3) 0.27256(10) 0.0194(7) Uani 1 1 d .
C216 C 0.4822(2) 0.9631(3) 0.28016(11) 0.0240(8) Uani 1 1 d .
H216 H 0.5344 0.9766 0.2841 0.029 Uiso 1 1 calc R
C217 C 0.4247(2) 1.0469(3) 0.28117(11) 0.0240(8) Uani 1 1 d .
H217 H 0.4320 1.1267 0.2856 0.029 Uiso 1 1 calc R
C218 C 0.3572(2) 0.9946(3) 0.27469(12) 0.0190(8) Uani 1 1 d .
C219 C 0.2466(2) 1.0271(3) 0.22758(12) 0.0277(8) Uani 1 1 d .
H21F H 0.2788 1.0664 0.2073 0.042 Uiso 1 1 calc GR
H21G H 0.1955 1.0586 0.2261 0.042 Uiso 1 1 calc GR
H21H H 0.2452 0.9449 0.2212 0.042 Uiso 1 1 calc GR
C220 C 0.2787(2) 1.0450(3) 0.27221(11) 0.0217(7) Uani 1 1 d .
C221 C 0.2839(2) 1.1739(3) 0.28059(12) 0.0291(8) Uani 1 1 d .
H22A H 0.3033 1.1868 0.3089 0.044 Uiso 1 1 calc GR
H22B H 0.2337 1.2083 0.2781 0.044 Uiso 1 1 calc GR
H22C H 0.3179 1.2093 0.2602 0.044 Uiso 1 1 calc GR
C222 C 0.2254(2) 0.9920(3) 0.30375(13) 0.0187(8) Uani 1 1 d .
C223 C 0.1843(2) 1.0389(3) 0.33581(11) 0.0235(8) Uani 1 1 d .
H223 H 0.1863 1.1165 0.3448 0.028 Uiso 1 1 calc R
C224 C 0.1383(2) 0.9520(3) 0.35320(11) 0.0239(8) Uani 1 1 d .
H224 H 0.1039 0.9611 0.3757 0.029 Uiso 1 1 calc R
C225 C 0.15226(19) 0.8527(3) 0.33196(10) 0.0200(7) Uani 1 1 d .
C226 C 0.0609(2) 0.7096(3) 0.29982(11) 0.0260(8) Uani 1 1 d .
H22D H 0.0550 0.6254 0.2977 0.031 Uiso 1 1 calc R
H22E H 0.0119 0.7406 0.3094 0.031 Uiso 1 1 calc R
C227 C 0.1191(2) 0.7332(3) 0.33520(11) 0.0220(7) Uani 1 1 d .
C228 C 0.0759(2) 0.7240(3) 0.37686(12) 0.0281(8) Uani 1 1 d .
H22F H 0.1107 0.7363 0.4002 0.042 Uiso 1 1 calc GR
H22G H 0.0533 0.6476 0.3792 0.042 Uiso 1 1 calc GR
H22H H 0.0361 0.7822 0.3777 0.042 Uiso 1 1 calc GR
C229 C 0.4687(2) 0.5380(3) 0.23965(12) 0.0296(8) Uani 1 1 d .
H22I H 0.5178 0.5318 0.2252 0.036 Uiso 1 1 calc R
H22J H 0.4755 0.5113 0.2688 0.036 Uiso 1 1 calc R
C230 C 0.4123(2) 0.4639(3) 0.21813(11) 0.0246(8) Uani 1 1 d .
C231 C 0.3380(2) 0.4481(3) 0.22751(11) 0.0263(8) Uani 1 1 d .
H231 H 0.3117 0.4774 0.2510 0.032 Uiso 1 1 calc R
C232 C 0.2310(2) 0.3528(3) 0.18948(13) 0.0314(10) Uani 1 1 d .
H23A H 0.2005 0.3773 0.2138 0.038 Uiso 1 1 calc R
H23B H 0.2265 0.2685 0.1870 0.038 Uiso 1 1 calc R
C233 C 0.1999(2) 0.4087(3) 0.15003(13) 0.0314(9) Uani 1 1 d .
H23C H 0.2198 0.3669 0.1255 0.038 Uiso 1 1 calc R
H23D H 0.1445 0.3994 0.1500 0.038 Uiso 1 1 calc R
C234 C 0.2180(2) 0.5355(3) 0.14487(11) 0.0286(9) Uani 1 1 d .
H23E H 0.2731 0.5442 0.1414 0.034 Uiso 1 1 calc R
H23F H 0.1937 0.5637 0.1190 0.034 Uiso 1 1 calc R
C235 C 0.1238(2) 0.6303(3) 0.19421(11) 0.0267(8) Uani 1 1 d .
H235 H 0.0775 0.6039 0.1828 0.032 Uiso 1 1 calc R
C236 C 0.1327(2) 0.6997(3) 0.22833(11) 0.0245(8) Uani 1 1 d .
C237 C 0.0740(2) 0.7550(3) 0.25526(12) 0.0271(9) Uani 1 1 d .
H23G H 0.0255 0.7502 0.2402 0.033 Uiso 1 1 calc R
H23H H 0.0868 0.8374 0.2575 0.033 Uiso 1 1 calc R

loop_
_atom_site_aniso_label
_atom_site_aniso_U_11
_atom_site_aniso_U_22
_atom_site_aniso_U_33
_atom_site_aniso_U_23
_atom_site_aniso_U_13
_atom_site_aniso_U_12
N101 0.0187(16) 0.0197(14) 0.0247(15) -0.0024(11) 0.0010(12) 0.0002(11)
C109 0.025(2) 0.0267(19) 0.0233(17) 0.0047(14) 0.0057(15) -0.0019(15)
N103 0.0183(17) 0.0195(15) 0.0291(16) 0.0014(12) -0.0007(13) 0.0043(12)
N104 0.0205(16) 0.0198(15) 0.0218(14) -0.0043(11) -0.0046(12) -0.0024(12)
N105 0.036(2) 0.0343(18) 0.0297(18) -0.0057(13) -0.0031(15) -0.0076(15)
N106 0.037(2) 0.0326(18) 0.0309(17) -0.0074(14) -0.0039(16) -0.0062(15)
N107 0.0349(19) 0.0200(15) 0.0259(16) -0.0002(12) -0.0031(14) -0.0018(13)
N108 0.0288(18) 0.0202(15) 0.0222(15) -0.0010(12) 0.0019(13) 0.0021(13)
N109 0.0282(19) 0.0228(16) 0.0263(16) -0.0036(13) 0.0006(14) 0.0018(13)
N110 0.0275(18) 0.0236(15) 0.0258(16) -0.0030(12) -0.0010(13) -0.0016(13)
C101 0.0150(18) 0.0205(17) 0.0247(17) 0.0038(14) -0.0010(14) 0.0010(13)
C102 0.023(2) 0.026(2) 0.0288(19) -0.0027(16) 0.0017(15) 0.0054(16)
C103 0.027(2) 0.0208(18) 0.033(2) -0.0005(16) -0.0008(18) -0.0031(17)
C104 0.0189(19) 0.0221(19) 0.0241(18) 0.0025(14) -0.0043(14) -0.0044(14)
C105 0.024(2) 0.029(2) 0.055(3) 0.0125(19) -0.005(2) -0.0051(17)
C106 0.022(2) 0.024(2) 0.0251(19) 0.0062(16) -0.0009(15) -0.0030(16)
C107 0.033(2) 0.046(2) 0.0221(18) 0.0051(16) 0.0011(17) -0.0073(18)
C108 0.024(2) 0.0180(17) 0.0234(18) 0.0037(13) -0.0008(14) -0.0025(14)
N102 0.0169(16) 0.0265(16) 0.0202(14) 0.0031(12) 0.0014(12) -0.0005(12)
C110 0.0158(18) 0.0230(18) 0.0231(17) 0.0004(14) -0.0037(14) -0.0004(14)
C111 0.0171(19) 0.0277(19) 0.0304(19) 0.0013(14) 0.0038(15) -0.0001(15)
C112 0.025(2) 0.0251(18) 0.0233(17) 0.0001(14) -0.0011(15) -0.0046(15)
C113 0.0169(19) 0.0270(19) 0.0217(17) 0.0027(14) -0.0027(14) -0.0024(14)
C114 0.022(2) 0.035(2) 0.034(2) 0.0038(17) -0.0055(17) -0.0021(17)
C115 0.0175(19) 0.0261(19) 0.0183(16) 0.0040(13) -0.0013(14) 0.0008(14)
C116 0.023(2) 0.0249(19) 0.0203(17) 0.0009(15) 0.0007(15) 0.0037(16)
C117 0.025(2) 0.023(2) 0.0246(18) 0.0031(14) 0.0013(15) 0.0033(16)
C118 0.023(2) 0.022(2) 0.019(2) 0.0022(12) 0.0011(17) 0.0019(14)
C119 0.028(2) 0.030(2) 0.025(2) 0.0027(16) 0.0009(16) -0.0004(18)
C120 0.0187(19) 0.0188(18) 0.0267(18) 0.0018(14) 0.0004(14) -0.0011(14)
C121 0.031(2) 0.0206(19) 0.040(2) 0.0016(16) 0.0020(18) -0.0013(16)
C122 0.019(2) 0.020(2) 0.024(2) -0.0020(13) 0.0024(17) 0.0021(13)
C123 0.031(2) 0.0190(18) 0.0249(18) -0.0040(14) -0.0004(16) -0.0052(15)
C124 0.022(2) 0.028(2) 0.0218(17) -0.0012(14) -0.0010(15) -0.0052(15)
C125 0.0182(18) 0.0240(18) 0.0189(16) 0.0005(13) 0.0014(14) -0.0030(14)
C126 0.019(2) 0.0311(19) 0.0269(19) 0.0005(15) 0.0010(15) -0.0011(15)
C127 0.0161(18) 0.0223(17) 0.0249(18) 0.0005(14) -0.0008(14) -0.0002(13)
C128 0.020(2) 0.032(2) 0.0271(18) 0.0002(15) -0.0022(15) -0.0010(15)
C129 0.034(2) 0.032(2) 0.034(2) -0.0039(17) 0.0016(18) -0.0108(18)
C130 0.035(2) 0.0206(18) 0.0245(19) -0.0019(15) -0.0040(16) -0.0073(17)
C131 0.037(2) 0.024(2) 0.0213(17) -0.0009(14) -0.0027(16) -0.0054(16)
C132 0.035(3) 0.0215(19) 0.039(2) -0.0049(17) -0.0053(19) 0.0059(17)
C133 0.037(2) 0.033(2) 0.025(2) -0.0074(16) 0.0019(18) -0.0004(17)
C134 0.039(2) 0.027(2) 0.0185(18) -0.0009(15) 0.0012(16) -0.0034(17)
C135 0.025(2) 0.0238(18) 0.0246(18) 0.0062(14) 0.0003(15) 0.0013(15)
C136 0.025(2) 0.0179(17) 0.0247(18) 0.0025(13) -0.0002(15) 0.0003(14)
C137 0.020(2) 0.031(2) 0.0247(19) -0.0004(16) 0.0041(16) -0.0013(17)
N201 0.0184(16) 0.0158(14) 0.0283(15) -0.0006(11) 0.0020(13) 0.0006(12)
N202 0.0158(15) 0.0269(16) 0.0217(15) 0.0033(11) -0.0022(12) 0.0027(12)
N203 0.0192(16) 0.0178(15) 0.0271(15) -0.0005(11) 0.0000(12) -0.0031(12)
N204 0.0192(16) 0.0181(14) 0.0260(15) -0.0035(11) 0.0041(12) 0.0018(12)
N205 0.032(2) 0.049(2) 0.040(2) -0.0207(16) 0.0011(16) 0.0028(17)
N206 0.038(2) 0.052(2) 0.042(2) -0.0249(17) 0.0028(18) 0.0042(17)
N207 0.0306(19) 0.0223(16) 0.0277(16) -0.0034(12) -0.0021(14) 0.0014(13)
N208 0.0296(19) 0.0210(16) 0.0213(15) 0.0008(11) -0.0027(13) -0.0020(13)
N209 0.0292(19) 0.0225(15) 0.0286(16) -0.0039(12) -0.0019(14) 0.0001(14)
N210 0.0247(17) 0.0246(15) 0.0293(16) -0.0056(12) 0.0001(13) 0.0033(13)
C201 0.0176(18) 0.0211(17) 0.0218(16) 0.0021(14) 0.0025(14) -0.0025(14)
C202 0.027(2) 0.0227(19) 0.033(2) -0.0033(16) -0.0040(16) -0.0003(17)
C203 0.031(2) 0.0192(17) 0.035(2) -0.0040(17) 0.0006(19) -0.0001(18)
C204 0.0208(19) 0.0174(18) 0.0266(18) 0.0036(14) 0.0051(15) 0.0022(14)
C205 0.026(2) 0.026(2) 0.059(3) 0.0166(19) 0.001(2) 0.0041(17)
C206 0.022(2) 0.0222(19) 0.0281(19) 0.0067(17) 0.0041(15) 0.0034(16)
C207 0.032(2) 0.049(2) 0.0220(19) 0.0084(17) 0.0021(17) 0.0083(18)
C208 0.027(2) 0.0176(17) 0.0196(17) 0.0003(12) 0.0002(15) 0.0029(14)
C209 0.024(2) 0.0255(19) 0.0215(17) 0.0031(14) -0.0063(15) 0.0007(15)
C210 0.0191(19) 0.0261(18) 0.0240(17) 0.0006(14) -0.0010(15) 0.0006(15)
C211 0.0174(18) 0.0175(17) 0.0239(17) -0.0003(13) 0.0005(14) -0.0002(14)
C212 0.025(2) 0.0224(18) 0.0206(17) 0.0003(13) 0.0007(15) 0.0029(15)
C213 0.0166(18) 0.0208(17) 0.0211(16) 0.0012(13) 0.0025(13) -0.0020(13)
C214 0.020(2) 0.030(2) 0.028(2) 0.0007(16) 0.0025(16) 0.0034(17)
C215 0.0157(18) 0.0243(18) 0.0182(16) 0.0016(13) 0.0024(14) -0.0010(14)
C216 0.020(2) 0.027(2) 0.0254(19) -0.0012(16) -0.0006(15) -0.0060(16)
C217 0.027(2) 0.0183(19) 0.0266(19) -0.0020(14) -0.0027(16) -0.0039(15)
C218 0.023(2) 0.017(2) 0.0165(19) 0.0010(12) 0.0012(17) -0.0011(13)
C219 0.026(2) 0.0323(19) 0.0248(19) 0.0030(16) -0.0019(16) 0.0046(18)
C220 0.023(2) 0.0195(18) 0.0228(17) 0.0015(13) -0.0034(14) 0.0013(14)
C221 0.030(2) 0.0206(18) 0.037(2) 0.0029(15) 0.0013(18) 0.0017(15)
C222 0.020(2) 0.0147(19) 0.021(2) -0.0002(12) -0.0041(16) 0.0014(13)
C223 0.029(2) 0.0168(18) 0.0245(18) -0.0045(14) -0.0021(16) 0.0025(15)
C224 0.023(2) 0.025(2) 0.0242(18) -0.0029(15) -0.0001(15) 0.0070(15)
C225 0.0151(18) 0.0248(18) 0.0201(16) 0.0007(13) -0.0005(14) 0.0017(14)
C226 0.0167(19) 0.0312(19) 0.0301(19) -0.0026(15) -0.0015(15) 0.0012(15)
C227 0.0165(19) 0.0241(18) 0.0254(17) -0.0011(14) 0.0028(14) 0.0005(14)
C228 0.023(2) 0.030(2) 0.031(2) 0.0037(15) 0.0029(16) -0.0002(16)
C229 0.029(2) 0.029(2) 0.032(2) -0.0065(16) -0.0015(17) 0.0044(17)
C230 0.027(2) 0.0225(19) 0.0244(19) 0.0008(15) -0.0006(15) 0.0054(16)
C231 0.038(2) 0.0213(19) 0.0194(17) -0.0026(14) 0.0002(15) 0.0009(16)
C232 0.036(3) 0.022(2) 0.036(2) 0.0018(16) -0.0042(19) -0.0041(16)
C233 0.039(3) 0.023(2) 0.032(2) -0.0080(16) -0.0035(18) 0.0013(17)
C234 0.038(2) 0.030(2) 0.0180(17) -0.0024(15) 0.0012(16) -0.0004(18)
C235 0.025(2) 0.0281(19) 0.0265(19) 0.0038(15) -0.0030(16) -0.0052(16)
C236 0.022(2) 0.0227(18) 0.0287(19) 0.0032(14) -0.0038(15) 0.0008(15)
C237 0.019(2) 0.032(2) 0.030(2) -0.0032(16) -0.0041(16) 0.0032(16)

loop_
_atom_type_symbol
_atom_type_description
_atom_type_scat_dispersion_real
_atom_type_scat_dispersion_imag
_atom_type_scat_source
C C 0.0033 0.0016 'International Tables Vol C Tables 4.2.6.8 and 6.1.1.4'
H H 0.0000 0.0000 'International Tables Vol C Tables 4.2.6.8 and 6.1.1.4'
N N 0.0061 0.0033 'International Tables Vol C Tables 4.2.6.8 and 6.1.1.4'

loop_
_geom_angle_atom_site_label_1
_geom_angle_atom_site_label_2
_geom_angle_atom_site_label_3
_geom_angle
C101 N101 H101 124.6
C104 N101 H101 124.6
C104 N101 C101 110.8(3)
C108 C109 H109 126.1
C108 C109 C111 107.8(3)
C111 C109 H109 126.1
C115 N103 H103 124.8
C115 N103 C118 110.4(3)
C118 N103 H103 124.8
C122 N104 H104 124.4
C122 N104 C125 111.3(3)
C125 N104 H104 124.4
N106 N105 C130 108.7(3)
N105 N106 N107 107.0(3)
N106 N107 C132 121.3(3)
C131 N107 N106 110.6(3)
C131 N107 C132 127.3(3)
N109 N108 C134 119.5(3)
C135 N108 N109 110.9(3)
C135 N108 C134 129.6(3)
N110 N109 N108 106.7(3)
N109 N110 C136 109.5(3)
N101 C101 C127 120.8(3)
C102 C101 N101 106.3(3)
C102 C101 C127 132.1(3)
C101 C102 H102 126.0
C101 C102 C103 108.1(3)
C103 C102 H102 126.0
C102 C103 H10A 125.8
C104 C103 C102 108.4(3)
C104 C103 H10A 125.8
N101 C104 C106 122.1(3)
C103 C104 N101 106.3(3)
C103 C104 C106 131.3(3)
H10B C105 H10C 109.5
H10B C105 H10D 109.5
H10C C105 H10D 109.5
C106 C105 H10B 109.5
C106 C105 H10C 109.5
C106 C105 H10D 109.5
C104 C106 C105 109.4(3)
C104 C106 C107 110.6(3)
C105 C106 C107 108.9(3)
C108 C106 C104 109.3(3)
C108 C106 C105 109.0(3)
C108 C106 C107 109.6(3)
C106 C107 H10E 109.5
C106 C107 H10F 109.5
C106 C107 H10G 109.5
H10E C107 H10F 109.5
H10E C107 H10G 109.5
H10F C107 H10G 109.5
C109 C108 C106 130.6(3)
N102 C108 C109 106.5(3)
N102 C108 C106 122.8(3)
C108 N102 H10H 124.4
C108 N102 C110 111.2(3)
C110 N102 H10H 124.4
N102 C110 C113 121.5(3)
C111 C110 N102 106.5(3)
C111 C110 C113 132.1(3)
C109 C111 H111 126.0
C110 C111 C109 108.0(3)
C110 C111 H111 126.0
H11A C112 H11B 107.6
C113 C112 H11A 108.7
C113 C112 H11B 108.7
C129 C112 H11A 108.7
C129 C112 H11B 108.7
C129 C112 C113 114.4(3)
C110 C113 C112 109.3(3)
C110 C113 C114 109.5(3)
C110 C113 C115 109.3(3)
C114 C113 C112 109.7(3)
C114 C113 C115 109.2(3)
C115 C113 C112 109.8(3)
C113 C114 H11C 109.5
C113 C114 H11D 109.5
C113 C114 H11E 109.5
H11C C114 H11D 109.5
H11C C114 H11E 109.5
H11D C114 H11E 109.5
N103 C115 C113 124.0(3)
C116 C115 N103 107.0(3)
C116 C115 C113 128.8(3)
C115 C116 H116 126.2
C115 C116 C117 107.5(3)
C117 C116 H116 126.2
C116 C117 H117 125.6
C118 C117 C116 108.9(3)
C118 C117 H117 125.6
N103 C118 C120 123.7(3)
C117 C118 N103 106.2(4)
C117 C118 C120 130.1(3)
H11F C119 H11G 109.5
H11F C119 H11H 109.5
H11G C119 H11H 109.5
C120 C119 H11F 109.5
C120 C119 H11G 109.5
C120 C119 H11H 109.5
C118 C120 C119 109.8(3)
C118 C120 C121 108.3(3)
C121 C120 C119 108.4(3)
C122 C120 C118 112.6(3)
C122 C120 C119 109.1(3)
C122 C120 C121 108.6(3)
C120 C121 H12A 109.5
C120 C121 H12B 109.5
C120 C121 H12C 109.5
H12A C121 H12B 109.5
H12A C121 H12C 109.5
H12B C121 H12C 109.5
N104 C122 C120 121.8(3)
N104 C122 C123 106.3(3)
C123 C122 C120 131.8(3)
C122 C123 H123 125.9
C122 C123 C124 108.3(3)
C124 C123 H123 125.9
C123 C124 H124 126.0
C125 C124 C123 107.9(3)
C125 C124 H124 126.0
N104 C125 C127 121.1(3)
C124 C125 N104 106.2(3)
C124 C125 C127 132.6(3)
H12D C126 H12E 106.9
C127 C126 H12D 107.4
C127 C126 H12E 107.4
C137 C126 H12D 107.4
C137 C126 H12E 107.4
C137 C126 C127 119.7(3)
C101 C127 C126 110.5(3)
C101 C127 C128 106.6(3)
C125 C127 C101 112.3(3)
C125 C127 C126 111.9(3)
C125 C127 C128 109.0(3)
C128 C127 C126 106.2(3)
C127 C128 H12F 109.5
C127 C128 H12G 109.5
C127 C128 H12H 109.5
H12F C128 H12G 109.5
H12F C128 H12H 109.5
H12G C128 H12H 109.5
C112 C129 H12I 109.4
C112 C129 H12J 109.4
H12I C129 H12J 108.0
C130 C129 C112 111.3(3)
C130 C129 H12I 109.4
C130 C129 H12J 109.4
N105 C130 C129 123.4(4)
N105 C130 C131 108.0(3)
C131 C130 C129 128.4(3)
N107 C131 C130 105.7(3)
N107 C131 H131 127.2
C130 C131 H131 127.2
N107 C132 H13A 109.1
N107 C132 H13B 109.1
N107 C132 C133 112.3(3)
H13A C132 H13B 107.9
C133 C132 H13A 109.1
C133 C132 H13B 109.1
C132 C133 H13C 108.4
C132 C133 H13D 108.4
H13C C133 H13D 107.5
C134 C133 C132 115.5(3)
C134 C133 H13C 108.4
C134 C133 H13D 108.4
N108 C134 C133 113.1(3)
N108 C134 H13E 109.0
N108 C134 H13F 109.0
C133 C134 H13E 109.0
C133 C134 H13F 109.0
H13E C134 H13F 107.8
N108 C135 H135 127.1
N108 C135 C136 105.8(3)
C136 C135 H135 127.1
N110 C136 C135 107.1(3)
N110 C136 C137 123.9(3)
C135 C136 C137 128.5(4)
C126 C137 H13G 107.3
C126 C137 H13H 107.3
C136 C137 C126 120.0(3)
C136 C137 H13G 107.3
C136 C137 H13H 107.3
H13G C137 H13H 106.9
C201 N201 H201 124.5
C201 N201 C204 111.0(3)
C204 N201 H201 124.5
C208 N202 H202 124.5
C208 N202 C211 110.9(3)
C211 N202 H202 124.5
C215 N203 H203 124.7
C215 N203 C218 110.6(3)
C218 N203 H203 124.7
C222 N204 H204 124.7
C222 N204 C225 110.6(3)
C225 N204 H204 124.7
N206 N205 C230 109.2(3)
N205 N206 N207 107.0(3)
N206 N207 C232 121.5(3)
C231 N207 N206 110.4(3)
C231 N207 C232 127.7(3)
N209 N208 C234 119.2(3)
C235 N208 N209 110.5(3)
C235 N208 C234 130.3(3)
N210 N209 N208 106.4(3)
N209 N210 C236 109.9(3)
N201 C201 C227 120.6(3)
C202 C201 N201 106.6(3)
C202 C201 C227 132.0(3)
C201 C202 H20A 125.9
C201 C202 C203 108.3(3)
C203 C202 H20A 125.9
C202 C203 H20B 125.9
C204 C203 C202 108.2(3)
C204 C203 H20B 125.9
N201 C204 C206 122.1(3)
C203 C204 N201 105.9(3)
C203 C204 C206 131.7(3)
H20C C205 H20D 109.5
H20C C205 H20E 109.5
H20D C205 H20E 109.5
C206 C205 H20C 109.5
C206 C205 H20D 109.5
C206 C205 H20E 109.5
C204 C206 C205 109.8(3)
C204 C206 C207 111.1(3)
C204 C206 C208 109.7(3)
C207 C206 C205 109.2(3)
C208 C206 C205 107.9(3)
C208 C206 C207 109.2(3)
C206 C207 H20F 109.5
C206 C207 H20G 109.5
C206 C207 H20H 109.5
H20F C207 H20G 109.5
H20F C207 H20H 109.5
H20G C207 H20H 109.5
N202 C208 C206 122.2(3)
C209 C208 N202 106.5(3)
C209 C208 C206 131.2(3)
C208 C209 H209 125.6
C208 C209 C210 108.7(3)
C210 C209 H209 125.6
C209 C210 H210 126.4
C211 C210 C209 107.1(3)
C211 C210 H210 126.4
N202 C211 C213 121.3(3)
C210 C211 N202 106.7(3)
C210 C211 C213 132.0(3)
H21A C212 H21B 107.6
C213 C212 H21A 108.7
C213 C212 H21B 108.7
C229 C212 H21A 108.7
C229 C212 H21B 108.7
C229 C212 C213 114.3(3)
C211 C213 C212 109.0(3)
C211 C213 C214 109.1(3)
C211 C213 C215 110.2(3)
C214 C213 C212 109.8(3)
C215 C213 C212 110.2(3)
C215 C213 C214 108.5(3)
C213 C214 H21C 109.5
C213 C214 H21D 109.5
C213 C214 H21E 109.5
H21C C214 H21D 109.5
H21C C214 H21E 109.5
H21D C214 H21E 109.5
N203 C215 C213 123.0(3)
C216 C215 N203 106.4(3)
C216 C215 C213 130.2(3)
C215 C216 H216 125.9
C215 C216 C217 108.1(3)
C217 C216 H216 125.9
C216 C217 H217 125.6
C218 C217 C216 108.8(3)
C218 C217 H217 125.6
N203 C218 C220 123.8(3)
C217 C218 N203 106.0(3)
C217 C218 C220 130.1(3)
H21F C219 H21G 109.5
H21F C219 H21H 109.5
H21G C219 H21H 109.5
C220 C219 H21F 109.5
C220 C219 H21G 109.5
C220 C219 H21H 109.5
C218 C220 C219 109.5(3)
C218 C220 C221 108.5(3)
C218 C220 C222 112.5(3)
C221 C220 C219 108.4(3)
C222 C220 C219 109.2(3)
C222 C220 C221 108.7(3)
C220 C221 H22A 109.5
C220 C221 H22B 109.5
C220 C221 H22C 109.5
H22A C221 H22B 109.5
H22A C221 H22C 109.5
H22B C221 H22C 109.5
N204 C222 C220 121.7(3)
C223 C222 N204 106.3(3)
C223 C222 C220 131.9(3)
C222 C223 H223 125.8
C222 C223 C224 108.3(3)
C224 C223 H223 125.8
C223 C224 H224 126.0
C225 C224 C223 107.9(3)
C225 C224 H224 126.0
N204 C225 C227 120.6(3)
C224 C225 N204 106.9(3)
C224 C225 C227 132.5(3)
H22D C226 H22E 106.8
C227 C226 H22D 107.1
C227 C226 H22E 107.1
C237 C226 H22D 107.1
C237 C226 H22E 107.1
C237 C226 C227 120.8(3)
C201 C227 C226 111.0(3)
C201 C227 C228 106.8(3)
C225 C227 C201 112.0(3)
C225 C227 C226 111.7(3)
C225 C227 C228 108.5(3)
C228 C227 C226 106.5(3)
C227 C228 H22F 109.5
C227 C228 H22G 109.5
C227 C228 H22H 109.5
H22F C228 H22G 109.5
H22F C228 H22H 109.5
H22G C228 H22H 109.5
C212 C229 H22I 109.5
C212 C229 H22J 109.5
H22I C229 H22J 108.1
C230 C229 C212 110.7(3)
C230 C229 H22I 109.5
C230 C229 H22J 109.5
N205 C230 C229 123.6(4)
N205 C230 C231 107.4(3)
C231 C230 C229 128.8(3)
N207 C231 C230 106.0(3)
N207 C231 H231 127.0
C230 C231 H231 127.0
N207 C232 H23A 109.2
N207 C232 H23B 109.2
N207 C232 C233 112.2(3)
H23A C232 H23B 107.9
C233 C232 H23A 109.2
C233 C232 H23B 109.2
C232 C233 H23C 108.4
C232 C233 H23D 108.4
H23C C233 H23D 107.5
C234 C233 C232 115.3(3)
C234 C233 H23C 108.4
C234 C233 H23D 108.4
N208 C234 C233 113.9(3)
N208 C234 H23E 108.8
N208 C234 H23F 108.8
C233 C234 H23E 108.8
C233 C234 H23F 108.8
H23E C234 H23F 107.7
N208 C235 H235 126.8
N208 C235 C236 106.3(3)
C236 C235 H235 126.8
N210 C236 C235 106.9(3)
N210 C236 C237 123.8(3)
C235 C236 C237 129.2(4)
C226 C237 H23G 107.5
C226 C237 H23H 107.5
C236 C237 C226 119.4(3)
C236 C237 H23G 107.5
C236 C237 H23H 107.5
H23G C237 H23H 107.0

loop_
_geom_bond_atom_site_label_1
_geom_bond_atom_site_label_2
_geom_bond_distance
N101 H101 0.8800
N101 C101 1.382(4)
N101 C104 1.377(4)
C109 H109 0.9500
C109 C108 1.379(5)
C109 C111 1.418(5)
N103 H103 0.8800
N103 C115 1.379(4)
N103 C118 1.388(4)
N104 H104 0.8800
N104 C122 1.371(4)
N104 C125 1.381(4)
N105 N106 1.328(5)
N105 C130 1.364(4)
N106 N107 1.350(4)
N107 C131 1.342(5)
N107 C132 1.460(5)
N108 N109 1.347(4)
N108 C134 1.461(4)
N108 C135 1.343(5)
N109 N110 1.322(4)
N110 C136 1.371(5)
C101 C102 1.363(5)
C101 C127 1.521(5)
C102 H102 0.9500
C102 C103 1.419(6)
C103 H10A 0.9500
C103 C104 1.361(5)
C104 C106 1.517(5)
C105 H10B 0.9800
C105 H10C 0.9800
C105 H10D 0.9800
C105 C106 1.536(5)
C106 C107 1.538(5)
C106 C108 1.512(5)
C107 H10E 0.9800
C107 H10F 0.9800
C107 H10G 0.9800
C108 N102 1.365(4)
N102 H10H 0.8800
N102 C110 1.376(4)
C110 C111 1.371(5)
C110 C113 1.518(4)
C111 H111 0.9500
C112 H11A 0.9900
C112 H11B 0.9900
C112 C113 1.544(5)
C112 C129 1.536(5)
C113 C114 1.523(5)
C113 C115 1.524(5)
C114 H11C 0.9800
C114 H11D 0.9800
C114 H11E 0.9800
C115 C116 1.373(5)
C116 H116 0.9500
C116 C117 1.415(5)
C117 H117 0.9500
C117 C118 1.366(5)
C118 C120 1.520(5)
C119 H11F 0.9800
C119 H11G 0.9800
C119 H11H 0.9800
C119 C120 1.549(5)
C120 C121 1.536(5)
C120 C122 1.517(5)
C121 H12A 0.9800
C121 H12B 0.9800
C121 H12C 0.9800
C122 C123 1.377(5)
C123 H123 0.9500
C123 C124 1.416(5)
C124 H124 0.9500
C124 C125 1.379(5)
C125 C127 1.511(5)
C126 H12D 0.9900
C126 H12E 0.9900
C126 C127 1.554(5)
C126 C137 1.551(5)
C127 C128 1.544(5)
C128 H12F 0.9800
C128 H12G 0.9800
C128 H12H 0.9800
C129 H12I 0.9900
C129 H12J 0.9900
C129 C130 1.488(6)
C130 C131 1.369(5)
C131 H131 0.9500
C132 H13A 0.9900
C132 H13B 0.9900
C132 C133 1.527(5)
C133 H13C 0.9900
C133 H13D 0.9900
C133 C134 1.510(5)
C134 H13E 0.9900
C134 H13F 0.9900
C135 H135 0.9500
C135 C136 1.371(5)
C136 C137 1.501(5)
C137 H13G 0.9900
C137 H13H 0.9900
N201 H201 0.8800
N201 C201 1.372(4)
N201 C204 1.390(4)
N202 H202 0.8800
N202 C208 1.374(4)
N202 C211 1.381(4)
N203 H203 0.8800
N203 C215 1.382(4)
N203 C218 1.388(4)
N204 H204 0.8800
N204 C222 1.380(4)
N204 C225 1.380(4)
N205 N206 1.319(5)
N205 C230 1.362(5)
N206 N207 1.346(5)
N207 C231 1.339(4)
N207 C232 1.464(5)
N208 N209 1.351(4)
N208 C234 1.468(5)
N208 C235 1.346(5)
N209 N210 1.325(4)
N210 C236 1.366(5)
C201 C202 1.369(5)
C201 C227 1.517(5)
C202 H20A 0.9500
C202 C203 1.418(6)
C203 H20B 0.9500
C203 C204 1.375(5)
C204 C206 1.500(5)
C205 H20C 0.9800
C205 H20D 0.9800
C205 H20E 0.9800
C205 C206 1.542(5)
C206 C207 1.536(5)
C206 C208 1.519(5)
C207 H20F 0.9800
C207 H20G 0.9800
C207 H20H 0.9800
C208 C209 1.364(5)
C209 H209 0.9500
C209 C210 1.426(5)
C210 H210 0.9500
C210 C211 1.376(5)
C211 C213 1.509(5)
C212 H21A 0.9900
C212 H21B 0.9900
C212 C213 1.543(5)
C212 C229 1.537(5)
C213 C214 1.543(5)
C213 C215 1.517(5)
C214 H21C 0.9800
C214 H21D 0.9800
C214 H21E 0.9800
C215 C216 1.367(5)
C216 H216 0.9500
C216 C217 1.414(5)
C217 H217 0.9500
C217 C218 1.362(5)
C218 C220 1.515(5)
C219 H21F 0.9800
C219 H21G 0.9800
C219 H21H 0.9800
C219 C220 1.552(5)
C220 C221 1.531(5)
C220 C222 1.516(5)
C221 H22A 0.9800
C221 H22B 0.9800
C221 H22C 0.9800
C222 C223 1.373(5)
C223 H223 0.9500
C223 C224 1.416(5)
C224 H224 0.9500
C224 C225 1.366(5)
C225 C227 1.516(5)
C226 H22D 0.9900
C226 H22E 0.9900
C226 C227 1.559(5)
C226 C237 1.539(5)
C227 C228 1.543(5)
C228 H22F 0.9800
C228 H22G 0.9800
C228 H22H 0.9800
C229 H22I 0.9900
C229 H22J 0.9900
C229 C230 1.492(5)
C230 C231 1.365(5)
C231 H231 0.9500
C232 H23A 0.9900
C232 H23B 0.9900
C232 C233 1.525(5)
C233 H23C 0.9900
C233 H23D 0.9900
C233 C234 1.522(5)
C234 H23E 0.9900
C234 H23F 0.9900
C235 H235 0.9500
C235 C236 1.368(5)
C236 C237 1.499(5)
C237 H23G 0.9900
C237 H23H 0.9900

loop_
_geom_torsion_atom_site_label_1
_geom_torsion_atom_site_label_2
_geom_torsion_atom_site_label_3
_geom_torsion_atom_site_label_4
_geom_torsion
N101 C101 C102 C103 0.5(4)
N101 C101 C127 C125 53.2(4)
N101 C101 C127 C126 178.9(3)
N101 C101 C127 C128 -66.1(4)
N101 C104 C106 C105 162.3(3)
N101 C104 C106 C107 42.3(4)
N101 C104 C106 C108 -78.5(4)
C109 C108 N102 C110 0.5(4)
N103 C115 C116 C117 0.0(4)
N103 C118 C120 C119 -60.4(5)
N103 C118 C120 C121 -178.6(3)
N103 C118 C120 C122 61.4(5)
N104 C122 C123 C124 -1.6(4)
N104 C125 C127 C101 47.4(4)
N104 C125 C127 C126 -77.5(4)
N104 C125 C127 C128 165.3(3)
N105 N106 N107 C131 0.1(4)
N105 N106 N107 C132 170.8(3)
N105 C130 C131 N107 -1.5(4)
N106 N105 C130 C129 -174.2(3)
N106 N105 C130 C131 1.6(4)
N106 N107 C131 C130 0.8(4)
N106 N107 C132 C133 -65.6(4)
N107 C132 C133 C134 -46.8(5)
N108 N109 N110 C136 -0.6(4)
N108 C135 C136 N110 0.4(4)
N108 C135 C136 C137 173.2(3)
N109 N108 C134 C133 121.1(4)
N109 N108 C135 C136 -0.8(4)
N109 N110 C136 C135 0.1(4)
N109 N110 C136 C137 -173.1(3)
N110 C136 C137 C126 -76.4(5)
C101 N101 C104 C103 1.0(4)
C101 N101 C104 C106 175.7(3)
C101 C102 C103 C104 0.1(4)
C102 C101 C127 C125 -138.7(4)
C102 C101 C127 C126 -13.0(5)
C102 C101 C127 C128 102.0(4)
C102 C103 C104 N101 -0.7(4)
C102 C103 C104 C106 -174.7(4)
C103 C104 C106 C105 -24.5(5)
C103 C104 C106 C107 -144.5(4)
C103 C104 C106 C108 94.7(5)
C104 N101 C101 C102 -0.9(4)
C104 N101 C101 C127 169.9(3)
C104 C106 C108 C109 179.2(3)
C104 C106 C108 N102 -4.6(5)
C105 C106 C108 C109 -61.3(5)
C105 C106 C108 N102 114.9(4)
C106 C108 N102 C110 -176.5(3)
C107 C106 C108 C109 57.8(5)
C107 C106 C108 N102 -126.0(3)
C108 C109 C111 C110 0.6(4)
C108 N102 C110 C111 -0.1(4)
C108 N102 C110 C113 178.2(3)
N102 C110 C111 C109 -0.3(4)
N102 C110 C113 C112 -46.2(4)
N102 C110 C113 C114 -166.5(3)
N102 C110 C113 C115 74.0(4)
C110 C113 C115 N103 -84.0(4)
C110 C113 C115 C116 89.9(4)
C111 C109 C108 C106 176.0(3)
C111 C109 C108 N102 -0.7(4)
C111 C110 C113 C112 131.6(4)
C111 C110 C113 C114 11.3(5)
C111 C110 C113 C115 -108.2(4)
C112 C113 C115 N103 35.9(4)
C112 C113 C115 C116 -150.2(3)
C112 C129 C130 N105 122.0(4)
C112 C129 C130 C131 -52.8(5)
C113 C110 C111 C109 -178.3(3)
C113 C112 C129 C130 161.7(3)
C113 C115 C116 C117 -174.8(3)
C114 C113 C115 N103 156.2(3)
C114 C113 C115 C116 -29.8(5)
C115 N103 C118 C117 0.3(4)
C115 N103 C118 C120 -179.5(3)
C115 C116 C117 C118 0.2(4)
C116 C117 C118 N103 -0.3(4)
C116 C117 C118 C120 179.5(4)
C117 C118 C120 C119 119.8(5)
C117 C118 C120 C121 1.6(6)
C117 C118 C120 C122 -118.5(4)
C118 N103 C115 C113 174.9(3)
C118 N103 C115 C116 -0.2(4)
C118 C120 C122 N104 -61.5(5)
C118 C120 C122 C123 122.0(5)
C119 C120 C122 N104 60.7(5)
C119 C120 C122 C123 -115.9(5)
C120 C122 C123 C124 175.3(4)
C121 C120 C122 N104 178.6(3)
C121 C120 C122 C123 2.1(6)
C122 N104 C125 C124 -1.0(4)
C122 N104 C125 C127 175.8(3)
C122 C123 C124 C125 1.1(4)
C123 C124 C125 N104 -0.1(4)
C123 C124 C125 C127 -176.3(3)
C124 C125 C127 C101 -136.8(4)
C124 C125 C127 C126 98.3(4)
C124 C125 C127 C128 -18.9(5)
C125 N104 C122 C120 -175.7(3)
C125 N104 C122 C123 1.7(4)
C127 C101 C102 C103 -168.9(4)
C127 C126 C137 C136 69.6(5)
C129 C112 C113 C110 -55.2(4)
C129 C112 C113 C114 64.9(4)
C129 C112 C113 C115 -175.1(3)
C129 C130 C131 N107 174.0(4)
C130 N105 N106 N107 -1.0(4)
C131 N107 C132 C133 103.5(4)
C132 N107 C131 C130 -169.2(3)
C132 C133 C134 N108 -56.3(5)
C134 N108 N109 N110 179.9(3)
C134 N108 C135 C136 -179.7(3)
C135 N108 N109 N110 0.8(4)
C135 N108 C134 C133 -60.1(5)
C135 C136 C137 C126 111.9(4)
C137 C126 C127 C101 -85.9(4)
C137 C126 C127 C125 40.0(4)
C137 C126 C127 C128 158.8(3)
N201 C201 C202 C203 0.2(4)
N201 C201 C227 C225 51.4(4)
N201 C201 C227 C226 177.0(3)
N201 C201 C227 C228 -67.2(4)
N201 C204 C206 C205 163.5(3)
N201 C204 C206 C207 42.6(4)
N201 C204 C206 C208 -78.1(4)
N202 C208 C209 C210 -0.9(4)
N202 C211 C213 C212 -46.0(4)
N202 C211 C213 C214 -165.9(3)
N202 C211 C213 C215 75.0(4)
N203 C215 C216 C217 -0.3(4)
N203 C218 C220 C219 -62.7(4)
N203 C218 C220 C221 179.1(3)
N203 C218 C220 C222 58.8(5)
N204 C222 C223 C224 -0.6(4)
N204 C225 C227 C201 49.9(4)
N204 C225 C227 C226 -75.3(4)
N204 C225 C227 C228 167.5(3)
N205 N206 N207 C231 -0.4(4)
N205 N206 N207 C232 172.9(3)
N205 C230 C231 N207 -0.8(4)
N206 N205 C230 C229 -174.6(4)
N206 N205 C230 C231 0.6(4)
N206 N207 C231 C230 0.8(4)
N206 N207 C232 C233 -60.6(4)
N207 C232 C233 C234 -46.1(5)
N208 N209 N210 C236 -0.2(4)
N208 C235 C236 N210 1.3(4)
N208 C235 C236 C237 177.5(3)
N209 N208 C234 C233 115.5(4)
N209 N208 C235 C236 -1.4(4)
N209 N210 C236 C235 -0.7(4)
N209 N210 C236 C237 -177.2(3)
N210 C236 C237 C226 -76.4(5)
C201 N201 C204 C203 1.5(4)
C201 N201 C204 C206 176.4(3)
C201 C202 C203 C204 0.7(5)
C202 C201 C227 C225 -140.1(4)
C202 C201 C227 C226 -14.5(5)
C202 C201 C227 C228 101.3(4)
C202 C203 C204 N201 -1.3(4)
C202 C203 C204 C206 -175.5(4)
C203 C204 C206 C205 -23.1(5)
C203 C204 C206 C207 -144.0(4)
C203 C204 C206 C208 95.3(5)
C204 N201 C201 C202 -1.0(4)
C204 N201 C201 C227 170.0(3)
C204 C206 C208 N202 -3.9(4)
C204 C206 C208 C209 -180.0(4)
C205 C206 C208 N202 115.7(4)
C205 C206 C208 C209 -60.4(5)
C206 C208 C209 C210 175.7(3)
C207 C206 C208 N202 -125.8(3)
C207 C206 C208 C209 58.1(5)
C208 N202 C211 C210 0.0(4)
C208 N202 C211 C213 177.5(3)
C208 C209 C210 C211 0.9(4)
C209 C210 C211 N202 -0.5(4)
C209 C210 C211 C213 -177.7(3)
C210 C211 C213 C212 130.8(4)
C210 C211 C213 C214 10.9(5)
C210 C211 C213 C215 -108.1(4)
C211 N202 C208 C206 -176.4(3)
C211 N202 C208 C209 0.6(4)
C211 C213 C215 N203 -80.3(4)
C211 C213 C215 C216 92.1(4)
C212 C213 C215 N203 40.0(4)
C212 C213 C215 C216 -147.6(4)
C212 C229 C230 N205 115.7(4)
C212 C229 C230 C231 -58.5(5)
C213 C212 C229 C230 162.0(3)
C213 C215 C216 C217 -173.7(3)
C214 C213 C215 N203 160.2(3)
C214 C213 C215 C216 -27.3(5)
C215 N203 C218 C217 0.5(4)
C215 N203 C218 C220 179.0(3)
C215 C216 C217 C218 0.6(4)
C216 C217 C218 N203 -0.7(4)
C216 C217 C218 C220 -179.1(4)
C217 C218 C220 C219 115.4(5)
C217 C218 C220 C221 -2.8(6)
C217 C218 C220 C222 -123.1(4)
C218 N203 C215 C213 173.9(3)
C218 N203 C215 C216 -0.1(4)
C218 C220 C222 N204 -64.6(5)
C218 C220 C222 C223 120.6(4)
C219 C220 C222 N204 57.1(4)
C219 C220 C222 C223 -117.7(5)
C220 C222 C223 C224 174.7(4)
C221 C220 C222 N204 175.2(3)
C221 C220 C222 C223 0.4(6)
C222 N204 C225 C224 -0.1(4)
C222 N204 C225 C227 177.7(3)
C222 C223 C224 C225 0.6(4)
C223 C224 C225 N204 -0.3(4)
C223 C224 C225 C227 -177.8(4)
C224 C225 C227 C201 -132.9(4)
C224 C225 C227 C226 101.9(4)
C224 C225 C227 C228 -15.3(5)
C225 N204 C222 C220 -175.5(3)
C225 N204 C222 C223 0.5(4)
C227 C201 C202 C203 -169.5(4)
C227 C226 C237 C236 73.0(4)
C229 C212 C213 C211 -54.0(4)
C229 C212 C213 C214 65.5(4)
C229 C212 C213 C215 -175.1(3)
C229 C230 C231 N207 174.1(4)
C230 N205 N206 N207 -0.1(4)
C231 N207 C232 C233 111.5(4)
C232 N207 C231 C230 -172.0(3)
C232 C233 C234 N208 -56.3(5)
C234 N208 N209 N210 -179.3(3)
C234 N208 C235 C236 178.9(3)
C235 N208 N209 N210 1.0(4)
C235 N208 C234 C233 -64.8(5)
C235 C236 C237 C226 108.0(4)
C237 C226 C227 C201 -87.7(4)
C237 C226 C227 C225 38.1(4)
C237 C226 C227 C228 156.4(3)
